data_1536803
loop_
_publ_author_name
'Rakov, I.E.'
'Kokunov, Yu.V.'
'Mikhailov, Yu.N.'
'Gorbunova, Yu.E.'

_publ_section_title
;
 Synthesis and crystal structure of K(Co(NH3)6)(SnF3)2(NO3)2(H2O).5 with
 isolated trifluorostannate anions.
;
_journal_name_full 'Doklady Akademii Nauk SSSR'
_journal_page_first 906
_journal_page_last 911
_journal_volume 322
_journal_year 1992
_chemical_formula_sum 'Co F6 H9 K N8 O6.5 Sn2'
_chemical_name_systematic 'K (Co (N H3)6) (Sn F3)2 (N O3)2 (H2 O)0.5'
_space_group_IT_number 2
_symmetry_space_group_name_Hall '-P 1'
_symmetry_space_group_name_H-M 'P -1'
_cell_angle_alpha 77.93
_cell_angle_beta 71.65
_cell_angle_gamma 70.14
_cell_formula_units_Z 4
_cell_length_a 12.305
_cell_length_b 12.803
_cell_length_c 13.066
_cell_volume 1825.491
_citation_journal_id_ASTM DANKAS
_cod_data_source_file Rakov_DANKAS_1992_1307.cif
_cod_data_source_block Co1F6H9K1N8O6.5Sn2
_cod_original_formula_sum 'Co1 F6 H9 K1 N8 O6.5 Sn2'
_cod_database_code 1536803

loop_
_symmetry_equiv_pos_as_xyz
x,y,z
-x,-y,-z

loop_
_atom_site_label
_atom_site_type_symbol
_atom_site_fract_x
_atom_site_fract_y
_atom_site_fract_z
_atom_site_occupancy
_atom_site_U_iso_or_equiv
H11 H+1 0.582 0.578 0.359 1 0.0
H1 H+1 0.709 0.503 0.2765 1 0.0
O2 O-2 0.389 0.133 0.011 1 0.0
O8 O-2 0.6 0.252 0.628 1 0.0
N13 N+5 0.634 0.328 0.569 1 0.0
O11 O-2 0.906 -0.122 0.255 1 0.0
H6 H+1 0.856 0.684 0.18 1 0.0
F5 F-1 0.6323 -0.0523 0.4681 1 0.0
H18 H+1 0.906 0.572 0.203 1 0.0
F1 F-1 0.5105 0.1892 0.4022 1 0.0
O1 O-2 0.397 0.223 0.854 1 0.0
N7 N-3 0.637 0.103 0.026 1 0.0
F2 F-1 0.126 0.1599 0.2533 1 0.0
Sn1 Sn+2 0.9353 -0.1288 0.5797 1 0.0
N10 N-3 0.336 0.443 0.673 1 0.0
O7 O-2 0.591 0.381 0.497 1 0.0
O5 O-2 0.736 0.485 0.759 1 0.0
N11 N-3 0.822 0.198 0.941 1 0.0
N1 N-3 0.341 0.396 0.474 1 0.0
F10 F-1 0.61 0.378 0.0434 1 0.0
H9 H+1 0.576 0.076 0.021 1 0.0
H14 H+1 0.884 0.163 -0.055 1 0.0
Co2 Co+3 0.7396 0.1285 0.8782 1 0.0
N14 N+5 0.335 0.203 0.946 1 0.0
O12 O-2 0.768 -0.079 0.173 1 0.0
F6 F-1 0.7878 0.0069 0.593 1 0.0
H10 H+1 0.604 0.638 0.57 1 0.0
Sn4 Sn+2 0.5653 0.3465 0.2068 1 0.0
H16 H+1 0.83 0.424 0.404 1 0.0
F9 F-1 0.4786 0.2495 0.1844 1 0.0
F11 F-1 0.7132 0.217 0.1881 1 0.0
O3 O-2 0.23 0.248 0.977 1 0.0
H15 H+1 0.874 0.103 -0.302 1 0.0
O10 O-2 0.913 -0.015 0.105 1 0.0
F12 F-1 0.795 0.4462 0.1457 1 0.0
N8 N-3 0.147 0.313 0.573 1 0.0
F3 F-1 0.985 0.0293 0.387 1 0.0
H2 H+1 0.656 0.004 -0.146 1 0.0
Sn2 Sn+2 0.4366 0.0824 0.3673 1 0.0
O6 O-2 0.882 0.504 0.63 1 0.0
K1 K+1 0.7472 0.1112 0.3938 1 0.0
H4 H+1 0.848 -0.053 -0.154 1 0.0
O13 O-2 0.349 0.422 -0.013 1 0.0
H8 H+1 0.844 0.761 0.388 1 0.0
N5 N-3 0.131 0.528 0.597 1 0.0
Co1 Co+3 0.242 0.3774 0.6227 1 0.0
N15 N+5 0.841 0.45 0.711 1 0.0
F7 F-1 0.855 0.284 0.3157 1 0.0
F8 F-1 0.0095 0.4072 0.1885 1 0.0
N16 N+5 0.859 -0.071 0.181 1 0.0
N2 N-3 0.84 0.158 0.73 1 0.0
H5 H+1 0.595 0.254 -0.11 1 0.0
N9 N-3 0.353 0.23 0.643 1 0.0
O4 O-2 0.902 0.361 0.747 1 0.0
F4 F-1 0.2826 0.2139 0.3774 1 0.0
N4 N-3 0.141 0.364 0.773 1 0.0
N6 N-3 0.856 -0.02 0.895 1 0.0
H3 H+1 0.766 0.241 0.018 1 0.0
N3 N-3 0.655 0.063 0.815 1 0.0
H13 H+1 0.359 0.369 0.003 1 0.0
K2 K+1 0.248 0.3112 0.1794 1 0.0
H7 H+1 0.805 0.697 0.515 1 0.0
Sn3 Sn+2 0.9349 0.3048 0.153 1 0.0
O9 O-2 0.715 0.351 0.59 1 0.0
N12 N-3 0.626 0.282 0.859 1 0.0
H17 H+1 0.675 0.82 0.349 1 0.0
H12 H+1 0.564 0.775 0.376 1 0.0
